data_7027558
loop_
_publ_author_name
'Wing-Wah Yam, Vivian'
'Yu, Ka-Lai'
'Cheung, Kung-Kai'

_publ_contact_author
;
    ENTER NAME
 ENTER ADDRESS
;
_publ_section_title
;
 Luminescence and aggregation studies of hexanuclear platinum--copper
 acetylide complexes. Crystal structure of the luminescent metal--metal
 bonded dimer [Pt2Cu4(C&#xE007;CPh)8]2
;
_journal_issue 17
_journal_name_full 'Journal of the Chemical Society, Dalton Transactions'
_journal_page_first 2913
_journal_paper_doi 10.1039/a903986d
_journal_year 1999
_chemical_formula_moiety 'C128 H80 Cu8 Pt4 '
_chemical_formula_sum 'C128 H80 Cu8 Pt4'
_chemical_formula_weight 2906.77
_space_group_IT_number 85
_symmetry_cell_setting tetragonal
_symmetry_Int_Tables_number 85
_symmetry_space_group_name_Hall '-P 4a'
_symmetry_space_group_name_H-M 'P 4/n :2'
_audit_creation_date 'Wed Jul 29 16:15:30 1998'
_audit_creation_method 'from TEXRAY.INF file'
_cell_angle_alpha 90
_cell_angle_beta 90
_cell_angle_gamma 90
_cell_formula_units_Z 2
_cell_length_a 15.937(2)
_cell_length_b 15.9367
_cell_length_c 21.982(5)
_cell_measurement_reflns_used 18
_cell_measurement_temperature 301.2
_cell_measurement_theta_max 24.4
_cell_measurement_theta_min 20.5
_cell_volume 5583.1(15)
_computing_cell_refinement 'MSC/AFC Diffractometer Control'
_computing_data_collection 'MSC/AFC Diffractometer Control'
_computing_data_reduction teXsan
_computing_publication_material teXsan
_computing_structure_refinement teXsan
_computing_structure_solution SIR92
_diffrn_ambient_temperature 301.2
_diffrn_measurement_device AFC7R
_diffrn_measurement_method 'omega scans with profile analysis'
_diffrn_orient_matrix_UB_11 -0.04083
_diffrn_orient_matrix_UB_12 0.04736
_diffrn_orient_matrix_UB_13 -0.00377
_diffrn_orient_matrix_UB_21 -0.04331
_diffrn_orient_matrix_UB_22 -0.03404
_diffrn_orient_matrix_UB_23 0.02178
_diffrn_orient_matrix_UB_31 0.01986
_diffrn_orient_matrix_UB_32 0.02315
_diffrn_orient_matrix_UB_33 0.03976
_diffrn_radiation_monochromator graphite
_diffrn_radiation_source 'X-ray tube'
_diffrn_radiation_type MoKalpha
_diffrn_radiation_wavelength 0.7107
_diffrn_reflns_av_R_equivalents 0.039
_diffrn_reflns_limit_h_max 18
_diffrn_reflns_limit_h_min 0
_diffrn_reflns_limit_k_max 18
_diffrn_reflns_limit_k_min 0
_diffrn_reflns_limit_l_max 25
_diffrn_reflns_limit_l_min 0
_diffrn_reflns_number 4891
_diffrn_reflns_theta_max 24.01
_diffrn_standards_decay_% -0.24
_diffrn_standards_interval_count 300
_diffrn_standards_number 3
_exptl_absorpt_coefficient_mu 6.506
_exptl_absorpt_correction_T_max 1.000
_exptl_absorpt_correction_T_min 0.873
_exptl_absorpt_correction_type empirical
_exptl_absorpt_process_details psi-scan
_exptl_crystal_colour red
_exptl_crystal_density_diffrn 1.729
_exptl_crystal_density_meas 0.000
_exptl_crystal_description prism
_exptl_crystal_F_000 2784.00
_exptl_crystal_size_max 0.250
_exptl_crystal_size_mid 0.150
_exptl_crystal_size_min 0.150
_refine_diff_density_max 1.17
_refine_diff_density_min -0.70
_refine_ls_extinction_coef 0.00000
_refine_ls_extinction_method none
_refine_ls_goodness_of_fit_obs 1.754
_refine_ls_hydrogen_treatment noref
_refine_ls_matrix_type full
_refine_ls_number_parameters 319
_refine_ls_number_reflns 2375
_refine_ls_number_restraints 0
_refine_ls_R_factor_obs 0.0357
_refine_ls_shift/esd_max 0.0090
_refine_ls_structure_factor_coef F
_refine_ls_weighting_scheme sigma
_refine_ls_wR_factor_obs 0.0520
_reflns_number_observed 2375
_reflns_number_total 4533
_reflns_observed_criterion 3.00
_cod_data_source_file 903986dsup1.cif
_cod_data_source_block afc700
_cod_original_cell_volume 5583(1)
_cod_original_sg_symbol_H-M 'P 4/n      '
_cod_original_formula_sum 'C128 H80 Cu8 Pt4 '
_cod_database_code 7027558

loop_
_symmetry_equiv_pos_as_xyz
'   +x,   +y,   +z'
'1/2-x,1/2-y,   +z'
'1/2-y,   +x,   +z'
'   +y,1/2-x,   +z'
'   -x,   -y,   -z'
'1/2+x,1/2+y,   -z'
'1/2+y,   -x,   -z'
'   -y,1/2+x,   -z'

loop_
_atom_site_aniso_label
_atom_site_aniso_U_11
_atom_site_aniso_U_22
_atom_site_aniso_U_33
_atom_site_aniso_U_12
_atom_site_aniso_U_13
_atom_site_aniso_U_23
Pt(1) 0.0388(5) 0.0388 0.0435(8) 0.0000 0.0000 0.0000
Pt(2) 0.0449(5) 0.0449 0.0417(8) 0.0000 0.0000 0.0000
Pt(3) 0.0452(4) 0.0452 0.0388(7) 0.0000 0.0000 0.0000
Pt(4) 0.0455(5) 0.0455 0.0425(8) 0.0000 0.0000 0.0000
Cu(1) 0.053(1) 0.049(1) 0.050(1) -0.0029(9) -0.0018(10) -0.0009(10)
Cu(2) 0.065(1) 0.055(1) 0.051(1) -0.0021(10) 0.014(1) 0.0002(10)
C(1) 0.039(9) 0.06(1) 0.047(10) 0.003(8) 0.003(7) 0.011(8)
C(2) 0.045(10) 0.041(10) 0.07(1) -0.014(8) -0.001(8) 0.004(8)
C(3) 0.05(1) 0.042(10) 0.07(1) -0.007(8) -0.007(8) 0.002(8)
C(4) 0.09(1) 0.10(2) 0.08(1) -0.03(1) 0.03(1) -0.03(1)
C(5) 0.14(2) 0.10(2) 0.11(2) -0.04(2) 0.03(2) -0.06(1)
C(6) 0.14(2) 0.05(1) 0.25(4) -0.04(1) 0.01(2) -0.01(2)
C(7) 0.15(2) 0.09(2) 0.07(1) -0.05(2) -0.01(1) 0.01(1)
C(8) 0.10(1) 0.08(1) 0.05(1) -0.04(1) 0.00(1) 0.001(10)
C(9) 0.047(10) 0.06(1) 0.048(10) 0.005(8) 0.006(8) -0.002(8)
C(10) 0.061(10) 0.052(10) 0.033(9) -0.008(8) 0.007(7) 0.005(7)
C(11) 0.07(1) 0.049(9) 0.041(9) -0.008(8) 0.005(8) -0.014(8)
C(12) 0.08(1) 0.06(1) 0.036(9) -0.011(9) -0.004(8) 0.001(8)
C(13) 0.09(1) 0.08(1) 0.07(1) -0.03(1) 0.01(1) -0.01(1)
C(14) 0.16(2) 0.06(1) 0.12(2) -0.05(2) 0.02(2) 0.00(1)
C(15) 0.15(2) 0.08(1) 0.10(2) -0.02(1) -0.02(2) 0.03(1)
C(16) 0.08(1) 0.07(1) 0.10(2) -0.01(1) -0.02(1) 0.02(1)
C(17) 0.039(8) 0.042(8) 0.06(1) -0.005(6) -0.005(7) 0.002(7)
C(18) 0.06(1) 0.045(9) 0.054(10) -0.009(8) -0.006(8) -0.006(8)
C(19) 0.07(1) 0.043(9) 0.055(10) 0.002(8) -0.008(9) -0.006(8)
C(20) 0.12(2) 0.07(1) 0.09(1) 0.02(1) 0.04(1) 0.00(1)
C(21) 0.12(2) 0.10(2) 0.18(3) 0.05(2) 0.05(2) -0.04(2)
C(22) 0.14(2) 0.06(1) 0.12(2) 0.01(1) -0.02(2) -0.01(1)
C(23) 0.14(2) 0.07(1) 0.08(1) 0.01(1) 0.01(1) 0.02(1)
C(24) 0.08(1) 0.09(1) 0.09(1) -0.01(1) 0.01(1) 0.03(1)
C(25) 0.05(1) 0.04(1) 0.08(1) -0.008(8) -0.001(8) 0.000(8)
C(26) 0.05(1) 0.041(10) 0.08(1) 0.010(8) 0.001(9) -0.006(9)
C(27) 0.06(1) 0.034(9) 0.09(1) 0.002(8) 0.008(10) -0.003(9)
C(28) 0.11(2) 0.10(2) 0.06(1) -0.03(1) -0.01(1) 0.02(1)
C(29) 0.13(2) 0.09(2) 0.09(2) -0.04(1) -0.03(1) 0.01(1)
C(30) 0.09(2) 0.07(1) 0.15(2) -0.03(1) 0.01(2) -0.01(2)
C(31) 0.17(2) 0.12(2) 0.06(1) -0.05(2) -0.02(2) 0.04(1)
C(32) 0.17(2) 0.09(2) 0.07(1) -0.06(1) -0.01(2) 0.03(1)

loop_
_atom_site_label
_atom_site_fract_x
_atom_site_fract_y
_atom_site_fract_z
_atom_site_U_iso_or_equiv
_atom_site_thermal_displace_type
Pt(1) 0.2500 0.2500 -0.03001(5) 0.0404 Uij
Pt(2) 0.2500 0.2500 0.14550(5) 0.0438 Uij
Pt(3) 0.2500 0.2500 0.28726(5) 0.0431 Uij
Pt(4) 0.2500 0.2500 0.46622(5) 0.0445 Uij
Cu(1) 0.1859(1) 0.1194(1) 0.05743(8) 0.0506 Uij
Cu(2) 0.2361(1) 0.1139(1) 0.37711(9) 0.0570 Uij
C(1) 0.2021(9) 0.1279(10) -0.0310(6) 0.0481 Uij
C(2) 0.1753(9) 0.0591(9) -0.0285(7) 0.0515 Uij
C(3) 0.1493(9) -0.0248(9) -0.0434(7) 0.0530 Uij
C(4) 0.177(1) -0.063(1) -0.0973(9) 0.0905 Uij
C(5) 0.151(2) -0.145(1) -0.108(1) 0.1165 Uij
C(6) 0.094(2) -0.184(1) -0.074(2) 0.1459 Uij
C(7) 0.064(1) -0.141(1) -0.0190(9) 0.1023 Uij
C(8) 0.093(1) -0.064(1) -0.0084(8) 0.0758 Uij
C(9) 0.1881(9) 0.1395(10) 0.1471(7) 0.0530 Uij
C(10) 0.1508(10) 0.0724(9) 0.1461(6) 0.0487 Uij
C(11) 0.1112(10) -0.0036(9) 0.1626(7) 0.0526 Uij
C(12) 0.030(1) -0.0219(10) 0.1444(6) 0.0584 Uij
C(13) -0.008(1) -0.094(1) 0.1640(9) 0.0811 Uij
C(14) 0.034(2) -0.148(1) 0.205(1) 0.1130 Uij
C(15) 0.114(2) -0.133(1) 0.2237(10) 0.1086 Uij
C(16) 0.153(1) -0.060(1) 0.2035(9) 0.0829 Uij
C(17) 0.2836(8) 0.1279(9) 0.2915(6) 0.0468 Uij
C(18) 0.3037(9) 0.0562(9) 0.3039(7) 0.0530 Uij
C(19) 0.3400(10) -0.0278(9) 0.3079(7) 0.0545 Uij
C(20) 0.415(1) -0.041(1) 0.2754(9) 0.0908 Uij
C(21) 0.452(1) -0.119(2) 0.284(1) 0.1304 Uij
C(22) 0.419(2) -0.181(1) 0.323(1) 0.1067 Uij
C(23) 0.346(2) -0.168(1) 0.3522(9) 0.0930 Uij
C(24) 0.306(1) -0.090(1) 0.3454(9) 0.0839 Uij
C(25) 0.1950(10) 0.1344(9) 0.4635(7) 0.0578 Uij
C(26) 0.1646(10) 0.0695(10) 0.4523(8) 0.0579 Uij
C(27) 0.1130(10) -0.0086(9) 0.4497(9) 0.0600 Uij
C(28) 0.072(1) -0.028(1) 0.3955(8) 0.0897 Uij
C(29) 0.018(1) -0.099(1) 0.3925(10) 0.1068 Uij
C(30) 0.013(1) -0.148(1) 0.445(1) 0.1021 Uij
C(31) 0.056(2) -0.131(1) 0.4932(10) 0.1186 Uij
C(32) 0.107(1) -0.060(1) 0.4971(9) 0.1097 Uij
H(1) 0.2115 -0.0345 -0.1255 0.1071 Uij
H(2) 0.1757 -0.1751 -0.1406 0.1397 Uij
H(3) 0.0734 -0.2380 -0.0843 0.1686 Uij
H(4) 0.0248 -0.1669 0.0072 0.1240 Uij
H(5) 0.0743 -0.0364 0.0272 0.0882 Uij
H(6) 0.0010 0.0159 0.1186 0.0695 Uij
H(7) -0.0621 -0.1082 0.1500 0.0967 Uij
H(8) 0.0052 -0.1961 0.2204 0.1338 Uij
H(9) 0.1423 -0.1713 0.2497 0.1284 Uij
H(10) 0.2090 -0.0470 0.2166 0.0989 Uij
H(11) 0.4398 0.0012 0.2504 0.1075 Uij
H(12) 0.5020 -0.1310 0.2620 0.1508 Uij
H(13) 0.4479 -0.2326 0.3278 0.1243 Uij
H(14) 0.3218 -0.2104 0.3770 0.1106 Uij
H(15) 0.2555 -0.0793 0.3664 0.0997 Uij
H(16) 0.0794 0.0066 0.3606 0.1063 Uij
H(17) -0.0118 -0.1113 0.3562 0.1245 Uij
H(18) -0.0237 -0.1947 0.4460 0.1186 Uij
H(19) 0.0562 -0.1669 0.5281 0.1368 Uij
H(20) 0.1373 -0.0484 0.5330 0.1300 Uij

loop_
_atom_type_symbol
_atom_type_oxidation_number
_atom_type_number_in_cell
_atom_type_scat_dispersion_real
_atom_type_scat_dispersion_imag
_atom_type_scat_source
C 0 256 0.003 0.002 'International Tables'
H 0 160 0.000 0.000 'International Tables'
Cu 0 16 0.320 1.265 'International Tables'
Pt 0 8 -1.703 8.390 'International Tables'

loop_
_geom_angle_atom_site_label_1
_geom_angle_atom_site_label_2
_geom_angle_atom_site_label_3
_geom_angle
_geom_angle_publ_flag
C(1) Pt(1) C(1) 178.8(8) yes
C(1) Pt(1) C(1) 89.994(9) yes
C(1) Pt(1) C(1) 89.994(9) yes
C(1) Pt(1) C(1) 89.994(9) yes
C(1) Pt(1) C(1) 89.994(9) yes
C(1) Pt(1) C(1) 178.8(8) yes
Pt(3) Pt(2) C(9) 89.0(4) yes
Pt(3) Pt(2) C(9) 89.0(4) yes
Pt(3) Pt(2) C(9) 89.0(4) yes
Pt(3) Pt(2) C(9) 89.0(4) yes
C(9) Pt(2) C(9) 178.0(8) yes
C(9) Pt(2) C(9) 89.98(2) yes
C(9) Pt(2) C(9) 89.98(2) yes
C(9) Pt(2) C(9) 89.98(2) yes
C(9) Pt(2) C(9) 89.98(2) yes
C(9) Pt(2) C(9) 178.0(8) yes
Pt(2) Pt(3) Cu(2) 132.17(4) yes
Pt(2) Pt(3) Cu(2) 132.17(4) yes
Pt(2) Pt(3) Cu(2) 132.17(4) yes
Pt(2) Pt(3) Cu(2) 132.17(4) yes
Pt(2) Pt(3) C(17) 92.7(4) yes
Pt(2) Pt(3) C(17) 92.7(4) yes
Pt(2) Pt(3) C(17) 92.7(4) yes
Pt(2) Pt(3) C(17) 92.7(4) yes
Cu(2) Pt(3) Cu(2) 95.65(8) yes
Cu(2) Pt(3) Cu(2) 63.21(5) yes
Cu(2) Pt(3) Cu(2) 63.21(5) yes
Cu(2) Pt(3) C(17) 43.8(4) yes
Cu(2) Pt(3) C(17) 131.2(4) yes
Cu(2) Pt(3) C(17) 103.7(4) yes
Cu(2) Pt(3) C(17) 72.6(4) yes
Cu(2) Pt(3) Cu(2) 63.21(5) yes
Cu(2) Pt(3) Cu(2) 63.21(5) yes
Cu(2) Pt(3) C(17) 131.2(4) yes
Cu(2) Pt(3) C(17) 43.8(4) yes
Cu(2) Pt(3) C(17) 72.6(4) yes
Cu(2) Pt(3) C(17) 103.7(4) yes
Cu(2) Pt(3) Cu(2) 95.65(8) yes
Cu(2) Pt(3) C(17) 72.6(4) yes
Cu(2) Pt(3) C(17) 103.7(4) yes
Cu(2) Pt(3) C(17) 43.8(4) yes
Cu(2) Pt(3) C(17) 131.2(4) yes
Cu(2) Pt(3) C(17) 103.7(4) yes
Cu(2) Pt(3) C(17) 72.6(4) yes
Cu(2) Pt(3) C(17) 131.2(4) yes
Cu(2) Pt(3) C(17) 43.8(4) yes
C(17) Pt(3) C(17) 174.7(8) yes
C(17) Pt(3) C(17) 89.88(4) yes
C(17) Pt(3) C(17) 89.88(4) yes
C(17) Pt(3) C(17) 89.88(4) yes
C(17) Pt(3) C(17) 89.88(4) yes
C(17) Pt(3) C(17) 174.7(8) yes
Cu(2) Pt(4) Cu(2) 96.13(8) yes
Cu(2) Pt(4) Cu(2) 63.47(4) yes
Cu(2) Pt(4) Cu(2) 63.47(4) yes
Cu(2) Pt(4) C(25) 43.9(4) yes
Cu(2) Pt(4) C(25) 132.9(5) yes
Cu(2) Pt(4) C(25) 74.4(4) yes
Cu(2) Pt(4) C(25) 103.3(4) yes
Cu(2) Pt(4) Cu(2) 63.47(4) yes
Cu(2) Pt(4) Cu(2) 63.47(4) yes
Cu(2) Pt(4) C(25) 132.9(5) yes
Cu(2) Pt(4) C(25) 43.9(4) yes
Cu(2) Pt(4) C(25) 103.3(4) yes
Cu(2) Pt(4) C(25) 74.4(4) yes
Cu(2) Pt(4) Cu(2) 96.13(8) yes
Cu(2) Pt(4) C(25) 103.3(4) yes
Cu(2) Pt(4) C(25) 74.4(4) yes
Cu(2) Pt(4) C(25) 43.9(4) yes
Cu(2) Pt(4) C(25) 132.9(5) yes
Cu(2) Pt(4) C(25) 74.4(4) yes
Cu(2) Pt(4) C(25) 103.3(4) yes
Cu(2) Pt(4) C(25) 132.9(5) yes
Cu(2) Pt(4) C(25) 43.9(4) yes
C(25) Pt(4) C(25) 176.6(9) yes
C(25) Pt(4) C(25) 89.95(3) yes
C(25) Pt(4) C(25) 89.95(3) yes
C(25) Pt(4) C(25) 89.95(3) yes
C(25) Pt(4) C(25) 89.95(3) yes
C(25) Pt(4) C(25) 176.6(9) yes
C(1) Cu(1) C(2) 33.2(5) yes
C(1) Cu(1) C(9) 164.3(6) yes
C(1) Cu(1) C(10) 161.8(6) yes
C(2) Cu(1) C(9) 161.9(6) yes
C(2) Cu(1) C(10) 128.6(5) yes
C(9) Cu(1) C(10) 33.9(5) yes
Pt(3) Cu(2) Pt(4) 84.11(5) yes
Pt(3) Cu(2) C(17) 43.3(4) yes
Pt(3) Cu(2) C(18) 77.0(4) yes
Pt(3) Cu(2) C(25) 122.2(4) yes
Pt(3) Cu(2) C(26) 143.8(4) yes
Pt(4) Cu(2) C(17) 120.5(4) yes
Pt(4) Cu(2) C(18) 141.4(4) yes
Pt(4) Cu(2) C(25) 44.1(4) yes
Pt(4) Cu(2) C(26) 76.5(4) yes
C(17) Cu(2) C(18) 33.7(5) yes
C(17) Cu(2) C(25) 164.2(6) yes
C(17) Cu(2) C(26) 162.0(6) yes
C(18) Cu(2) C(25) 158.6(6) yes
C(18) Cu(2) C(26) 135.2(6) yes
C(25) Cu(2) C(26) 32.5(5) yes
Pt(1) C(1) Cu(1) 95.9(6) yes
Pt(1) C(1) C(2) 176(1) yes
Cu(1) C(1) C(2) 80(1) yes
Cu(1) C(2) C(1) 65(1) yes
Cu(1) C(2) C(3) 130(1) yes
C(1) C(2) C(3) 163(1) yes
C(2) C(3) C(4) 120(1) yes
C(2) C(3) C(8) 120(1) yes
C(4) C(3) C(8) 119(1) yes
C(3) C(4) C(5) 117(1) yes
C(4) C(5) C(6) 123(2) yes
C(5) C(6) C(7) 117(1) yes
C(6) C(7) C(8) 117(1) yes
C(3) C(8) C(7) 124(1) yes
Pt(2) C(9) Cu(1) 97.5(6) yes
Pt(2) C(9) C(10) 177(1) yes
Cu(1) C(9) C(10) 80(1) yes
Cu(1) C(10) C(9) 65.7(10) yes
Cu(1) C(10) C(11) 130(1) yes
C(9) C(10) C(11) 164(1) yes
C(10) C(11) C(12) 121(1) yes
C(10) C(11) C(16) 118(1) yes
C(12) C(11) C(16) 119(1) yes
C(11) C(12) C(13) 119(1) yes
C(12) C(13) C(14) 120(1) yes
C(13) C(14) C(15) 121(1) yes
C(14) C(15) C(16) 118(1) yes
C(11) C(16) C(15) 120(1) yes
Pt(3) C(17) Cu(2) 92.9(6) yes
Pt(3) C(17) C(18) 169(1) yes
Cu(2) C(17) C(18) 77(1) yes
Cu(2) C(18) C(17) 68.5(10) yes
Cu(2) C(18) C(19) 123(1) yes
C(17) C(18) C(19) 167(1) yes
C(18) C(19) C(20) 115(1) yes
C(18) C(19) C(24) 122(1) yes
C(20) C(19) C(24) 121(1) yes
C(19) C(20) C(21) 114(1) yes
C(20) C(21) C(22) 123(2) yes
C(21) C(22) C(23) 120(2) yes
C(22) C(23) C(24) 118(1) yes
C(19) C(24) C(23) 121(1) yes
Pt(4) C(25) Cu(2) 92.0(6) yes
Pt(4) C(25) C(26) 169(1) yes
Cu(2) C(25) C(26) 78(1) yes
Cu(2) C(26) C(25) 69(1) yes
Cu(2) C(26) C(27) 122(1) yes
C(25) C(26) C(27) 167(1) yes
C(26) C(27) C(28) 118(1) yes
C(26) C(27) C(32) 121(1) yes
C(28) C(27) C(32) 120(1) yes
C(27) C(28) C(29) 119(1) yes
C(28) C(29) C(30) 115(1) yes
C(29) C(30) C(31) 122(2) yes
C(30) C(31) C(32) 121(2) yes
C(27) C(32) C(31) 119(1) yes
Cu(1) Pt(1) Cu(1) 100.69(7) yes
Cu(1) Pt(1) Cu(1) 65.97(4) yes
Cu(1) Pt(1) Cu(1) 65.97(4) yes
Cu(1) Pt(1) Pt(2) 50.34(4) yes
Cu(1) Pt(1) Cu(1) 65.97(4) yes
Cu(1) Pt(1) Cu(1) 65.97(4) yes
Cu(1) Pt(1) Pt(2) 50.34(4) yes
Cu(1) Pt(1) Cu(1) 100.69(7) yes
Cu(1) Pt(1) Pt(2) 50.34(4) yes
Cu(1) Pt(1) Pt(2) 50.34(4) yes
Cu(1) Pt(2) Cu(1) 100.28(7) yes
Cu(1) Pt(2) Cu(1) 65.75(4) yes
Cu(1) Pt(2) Cu(1) 65.75(4) yes
Cu(1) Pt(2) Pt(3) 129.86(4) yes
Cu(1) Pt(2) Pt(1) 50.14(4) yes
Cu(1) Pt(2) Cu(1) 65.75(4) yes
Cu(1) Pt(2) Cu(1) 65.75(4) yes
Cu(1) Pt(2) Pt(3) 129.86(4) yes
Cu(1) Pt(2) Pt(1) 50.14(4) yes
Cu(1) Pt(2) Cu(1) 100.28(7) yes
Cu(1) Pt(2) Pt(3) 129.86(4) yes
Cu(1) Pt(2) Pt(1) 50.14(4) yes
Cu(1) Pt(2) Pt(3) 129.86(4) yes
Cu(1) Pt(2) Pt(1) 50.14(4) yes
Pt(3) Pt(2) Pt(1) 180.0 yes
Cu(2) Pt(3) Cu(2) 95.65(8) yes
Cu(2) Pt(3) Cu(2) 63.21(5) yes
Cu(2) Pt(3) Cu(2) 63.21(5) yes
Cu(2) Pt(3) Pt(2) 132.17(4) yes
Cu(2) Pt(3) Pt(4) 47.83(4) yes
Cu(2) Pt(3) Cu(2) 63.21(5) yes
Cu(2) Pt(3) Cu(2) 63.21(5) yes
Cu(2) Pt(3) Pt(2) 132.17(4) yes
Cu(2) Pt(3) Pt(4) 47.83(4) yes
Cu(2) Pt(3) Cu(2) 95.65(8) yes
Cu(2) Pt(3) Pt(2) 132.17(4) yes
Cu(2) Pt(3) Pt(4) 47.83(4) yes
Cu(2) Pt(3) Pt(2) 132.17(4) yes
Cu(2) Pt(3) Pt(4) 47.83(4) yes
Pt(2) Pt(3) Pt(4) 180.0 yes
Cu(2) Pt(4) Cu(2) 96.13(8) yes
Cu(2) Pt(4) Cu(2) 63.47(4) yes
Cu(2) Pt(4) Cu(2) 63.47(4) yes
Cu(2) Pt(4) Pt(3) 48.07(4) yes
Cu(2) Pt(4) Cu(2) 63.47(4) yes
Cu(2) Pt(4) Cu(2) 63.47(4) yes
Cu(2) Pt(4) Pt(3) 48.07(4) yes
Cu(2) Pt(4) Cu(2) 96.13(8) yes
Cu(2) Pt(4) Pt(3) 48.07(4) yes
Cu(2) Pt(4) Pt(3) 48.07(4) yes
Pt(1) Cu(1) Pt(2) 79.52(5) yes
Pt(1) Cu(1) Cu(1) 57.02(2) yes
Pt(1) Cu(1) Cu(1) 57.02(2) yes
Pt(2) Cu(1) Cu(1) 57.13(2) yes
Pt(2) Cu(1) Cu(1) 57.13(2) yes
Cu(1) Cu(1) Cu(1) 90.000(4) yes
Pt(4) Cu(2) Pt(3) 84.11(5) yes
Pt(4) Cu(2) Cu(2) 58.26(2) yes
Pt(4) Cu(2) Cu(2) 58.26(2) yes
Pt(4) Cu(2) Cu(2) 41.93(4) yes
Pt(3) Cu(2) Cu(2) 58.40(2) yes
Pt(3) Cu(2) Cu(2) 58.40(2) yes
Pt(3) Cu(2) Cu(2) 42.17(4) yes
Cu(2) Cu(2) Cu(2) 90.000(7) yes
Cu(2) Cu(2) Cu(2) 45.000(3) yes
Cu(2) Cu(2) Cu(2) 45.000(4) yes

loop_
_geom_bond_atom_site_label_1
_geom_bond_atom_site_label_2
_geom_bond_distance
_geom_bond_publ_flag
Pt(1) C(1) 2.09(2) yes
Pt(1) C(1) 2.09(2) yes
Pt(1) C(1) 2.09(2) yes
Pt(1) C(1) 2.09(2) yes
Pt(2) Pt(3) 3.116(2) yes
Pt(2) C(9) 2.02(2) yes
Pt(2) C(9) 2.02(2) yes
Pt(2) C(9) 2.02(2) yes
Pt(2) C(9) 2.02(2) yes
Pt(3) Cu(2) 2.942(2) yes
Pt(3) Cu(2) 2.942(2) yes
Pt(3) Cu(2) 2.942(2) yes
Pt(3) Cu(2) 2.942(2) yes
Pt(3) C(17) 2.02(1) yes
Pt(3) C(17) 2.02(1) yes
Pt(3) C(17) 2.02(1) yes
Pt(3) C(17) 2.02(1) yes
Pt(4) Cu(2) 2.931(2) yes
Pt(4) Cu(2) 2.931(2) yes
Pt(4) Cu(2) 2.931(2) yes
Pt(4) Cu(2) 2.931(2) yes
Pt(4) C(25) 2.04(1) yes
Pt(4) C(25) 2.04(1) yes
Pt(4) C(25) 2.04(1) yes
Pt(4) C(25) 2.04(1) yes
Cu(1) C(1) 1.97(1) yes
Cu(1) C(2) 2.13(2) yes
Cu(1) C(9) 2.00(1) yes
Cu(1) C(10) 2.16(1) yes
Cu(2) C(17) 2.04(1) yes
Cu(2) C(18) 2.14(2) yes
Cu(2) C(25) 2.03(2) yes
Cu(2) C(26) 2.13(2) yes
C(1) C(2) 1.18(2) yes
C(2) C(3) 1.44(2) yes
C(3) C(4) 1.40(2) yes
C(3) C(8) 1.34(2) yes
C(4) C(5) 1.39(3) yes
C(5) C(6) 1.33(3) yes
C(6) C(7) 1.47(3) yes
C(7) C(8) 1.33(2) yes
C(9) C(10) 1.22(2) yes
C(10) C(11) 1.41(2) yes
C(11) C(12) 1.38(2) yes
C(11) C(16) 1.43(2) yes
C(12) C(13) 1.37(2) yes
C(13) C(14) 1.42(3) yes
C(14) C(15) 1.36(3) yes
C(15) C(16) 1.40(3) yes
C(17) C(18) 1.22(2) yes
C(18) C(19) 1.46(2) yes
C(19) C(20) 1.41(2) yes
C(19) C(24) 1.39(2) yes
C(20) C(21) 1.40(3) yes
C(21) C(22) 1.41(3) yes
C(22) C(23) 1.34(3) yes
C(23) C(24) 1.40(2) yes
C(25) C(26) 1.17(2) yes
C(26) C(27) 1.49(2) yes
C(27) C(28) 1.39(2) yes
C(27) C(32) 1.33(2) yes
C(28) C(29) 1.42(2) yes
C(29) C(30) 1.40(3) yes
C(30) C(31) 1.28(3) yes
C(31) C(32) 1.39(3) yes
